data_4071200
loop_
_publ_author_name
'Salem, Hiyam'
'Shimon, Linda J. W.'
'Leitus, Gregory'
'Weiner, Lev'
'Milstein, David'

_publ_section_title
;
 B&#x2212;C Bond Cleavage of BArFAnion Upon Oxidation of Rhodium(I) with
 AgBArF. Phosphinite Rhodium(I), Rhodium(II), and Rhodium(III) Pincer
 Complexes
;
_journal_issue 10
_journal_name_full Organometallics
_journal_page_first 2293
_journal_paper_doi 10.1021/om800034t
_journal_volume 27
_journal_year 2008
_chemical_formula_moiety 'C33 H48 F6 O3 P2 Rh, C32 H12 B F24'
_chemical_formula_sum 'C65 H60 B F30 O3 P2 Rh'
_chemical_formula_weight 1634.79
_chemical_name_common 'Complex 8'
_chemical_name_systematic
; 
 ? 
;
_space_group_IT_number 11
_symmetry_cell_setting monoclinic
_symmetry_space_group_name_Hall '-P 2yb'
_symmetry_space_group_name_H-M 'P 1 21/m 1'
_atom_sites_solution_hydrogens geom
_atom_sites_solution_primary direct
_atom_sites_solution_secondary difmap
_audit_creation_method SHELXL-97
_cell_angle_alpha 90.00
_cell_angle_beta 97.16(3)
_cell_angle_gamma 90.00
_cell_formula_units_Z 2
_cell_length_a 13.190(3)
_cell_length_b 19.765(4)
_cell_length_c 13.373(3)
_cell_measurement_reflns_used 4807
_cell_measurement_temperature 120(2)
_cell_measurement_theta_max 23.26
_cell_measurement_theta_min 1.0
_cell_volume 3459.2(13)
_computing_cell_refinement HKL
_computing_data_collection 'Collect package (Bruker Nonius)'
_computing_data_reduction HKL
_computing_molecular_graphics 'Bruker SHELXTL'
_computing_publication_material 'Bruker SHELXTL'
_computing_structure_refinement 'SHELXL-97 (Sheldrick, 1997)'
_computing_structure_solution 'SHELXS-97 (Sheldrick, 1990)'
_diffrn_ambient_temperature 120(2)
_diffrn_measured_fraction_theta_full 0.977
_diffrn_measured_fraction_theta_max 0.977
_diffrn_measurement_device_type 'Nonius KappaCCD'
_diffrn_measurement_method 'phi and omega scans'
_diffrn_radiation_monochromator graphite
_diffrn_radiation_source 'fine-focus sealed tube'
_diffrn_radiation_type MoK\a
_diffrn_radiation_wavelength 0.71073
_diffrn_reflns_av_R_equivalents 0.0560
_diffrn_reflns_av_sigmaI/netI 0.0435
_diffrn_reflns_limit_h_max 14
_diffrn_reflns_limit_h_min -14
_diffrn_reflns_limit_k_max 21
_diffrn_reflns_limit_k_min 0
_diffrn_reflns_limit_l_max 0
_diffrn_reflns_limit_l_min -14
_diffrn_reflns_number 5018
_diffrn_reflns_theta_full 23.24
_diffrn_reflns_theta_max 23.24
_diffrn_reflns_theta_min 2.29
_exptl_absorpt_coefficient_mu 0.419
_exptl_absorpt_correction_T_max 0.8846
_exptl_absorpt_correction_T_min 0.8504
_exptl_absorpt_correction_type empirical
_exptl_absorpt_process_details 'SHELXL-97 (Sheldrick, 1997)'
_exptl_crystal_colour red
_exptl_crystal_density_diffrn 1.570
_exptl_crystal_density_method 'not measured'
_exptl_crystal_description prism
_exptl_crystal_F_000 1648
_exptl_crystal_size_max 0.40
_exptl_crystal_size_mid 0.30
_exptl_crystal_size_min 0.30
_refine_diff_density_max 0.419
_refine_diff_density_min -0.384
_refine_diff_density_rms 0.068
_refine_ls_extinction_method none
_refine_ls_goodness_of_fit_ref 1.126
_refine_ls_hydrogen_treatment riding
_refine_ls_matrix_type full
_refine_ls_number_parameters 524
_refine_ls_number_reflns 5018
_refine_ls_number_restraints 0
_refine_ls_restrained_S_all 1.126
_refine_ls_R_factor_all 0.0610
_refine_ls_R_factor_gt 0.0497
_refine_ls_shift/su_max 0.001
_refine_ls_shift/su_mean 0.000
_refine_ls_structure_factor_coef Fsqd
_refine_ls_weighting_details 'calc w=1/[\s^2^(Fo^2^)+(0.0000P)^2^+9.2892P] where P=(Fo^2^+2Fc^2^)/3'
_refine_ls_weighting_scheme calc
_refine_ls_wR_factor_gt 0.0979
_refine_ls_wR_factor_ref 0.1014
_reflns_number_gt 4347
_reflns_number_total 5018
_reflns_threshold_expression >2sigma(I)
_cod_data_source_file om800034t-file001.cif
_cod_data_source_block m629a
_cod_depositor_comments
;
The following automatic conversions were performed:

'_symmetry_cell_setting' value 'Monoclinic' changed to 'monoclinic'
according to /home/saulius/struct/CIF-dictionaries/cif_core.dic
dictionary named 'cif_core.dic' version 2.4.1 from 2010-06-29.

Automatic conversion script
Id: cif_fix_values 1715 2011-07-08 13:25:40Z adriana 
;
_cod_original_sg_symbol_H-M P21/m
_cod_database_code 4071200

loop_
_symmetry_equiv_pos_as_xyz
'x, y, z'
'-x, y+1/2, -z'
'-x, -y, -z'
'x, -y-1/2, z'

loop_
_atom_site_label
_atom_site_type_symbol
_atom_site_fract_x
_atom_site_fract_y
_atom_site_fract_z
_atom_site_U_iso_or_equiv
_atom_site_adp_type
_atom_site_occupancy
_atom_site_symmetry_multiplicity
_atom_site_calc_flag
_atom_site_refinement_flags
_atom_site_disorder_assembly
_atom_site_disorder_group
Rh1 Rh 0.11508(3) 0.2500 0.38234(3) 0.02144(14) Uani 1 2 d S . .
P1 P 0.08818(8) 0.13254(5) 0.39249(8) 0.0252(3) Uani 1 1 d . . .
O1 O 0.0011(2) 0.12810(13) 0.4705(2) 0.0276(6) Uani 1 1 d . . .
O2 O 0.2130(3) 0.2500 0.2620(3) 0.0385(11) Uani 1 2 d S . .
C1 C -0.0367(3) 0.1900(2) 0.5011(3) 0.0232(9) Uani 1 1 d . . .
C2 C -0.1094(3) 0.1886(2) 0.5675(3) 0.0291(9) Uani 1 1 d . . .
H2 H -0.1346 0.1469 0.5897 0.035 Uiso 1 1 calc R . .
C3 C -0.1446(4) 0.2500 0.6008(4) 0.0288(14) Uani 1 2 d S . .
H3 H -0.1936 0.2500 0.6472 0.035 Uiso 1 2 calc SR . .
C6 C 0.0017(4) 0.2500 0.4658(4) 0.0193(12) Uani 1 2 d S . .
C7 C 0.1876(3) 0.0713(2) 0.4481(3) 0.0310(10) Uani 1 1 d . . .
C8 C 0.2101(4) 0.0837(2) 0.5627(3) 0.0388(11) Uani 1 1 d . . .
H8A H 0.2533 0.0471 0.5938 0.058 Uiso 1 1 calc R . .
H8B H 0.1457 0.0847 0.5921 0.058 Uiso 1 1 calc R . .
H8C H 0.2456 0.1270 0.5749 0.058 Uiso 1 1 calc R . .
C9 C 0.1540(4) -0.0030(2) 0.4327(4) 0.0416(12) Uani 1 1 d . . .
H9A H 0.1430 -0.0132 0.3605 0.062 Uiso 1 1 calc R . .
H9B H 0.0903 -0.0102 0.4619 0.062 Uiso 1 1 calc R . .
H9C H 0.2073 -0.0327 0.4659 0.062 Uiso 1 1 calc R . .
C10 C 0.2848(4) 0.0832(2) 0.3985(4) 0.0428(12) Uani 1 1 d . . .
H10A H 0.3036 0.1311 0.4040 0.064 Uiso 1 1 calc R . .
H10B H 0.2724 0.0704 0.3272 0.064 Uiso 1 1 calc R . .
H10C H 0.3406 0.0557 0.4325 0.064 Uiso 1 1 calc R . .
C11 C 0.0172(3) 0.0995(2) 0.2723(3) 0.0320(10) Uani 1 1 d . . .
C12 C 0.0925(4) 0.0817(2) 0.1969(3) 0.0432(12) Uani 1 1 d . . .
H12A H 0.0543 0.0725 0.1307 0.065 Uiso 1 1 calc R . .
H12B H 0.1320 0.0416 0.2206 0.065 Uiso 1 1 calc R . .
H12C H 0.1390 0.1199 0.1915 0.065 Uiso 1 1 calc R . .
C13 C -0.0537(4) 0.0396(2) 0.2875(4) 0.0420(12) Uani 1 1 d . . .
H13A H -0.0987 0.0516 0.3378 0.063 Uiso 1 1 calc R . .
H13B H -0.0126 0.0001 0.3108 0.063 Uiso 1 1 calc R . .
H13C H -0.0952 0.0289 0.2234 0.063 Uiso 1 1 calc R . .
C14 C -0.0491(4) 0.1594(2) 0.2300(4) 0.0443(12) Uani 1 1 d . . .
H14A H -0.0913 0.1455 0.1678 0.067 Uiso 1 1 calc R . .
H14B H -0.0049 0.1971 0.2154 0.067 Uiso 1 1 calc R . .
H14C H -0.0934 0.1738 0.2797 0.067 Uiso 1 1 calc R . .
C15 C 0.2135(4) 0.2500 0.5089(4) 0.0225(12) Uani 1 2 d S . .
C16 C 0.1899(4) 0.2500 0.6088(4) 0.0243(13) Uani 1 2 d S . .
H16 H 0.1205 0.2500 0.6210 0.029 Uiso 1 2 calc SR . .
C17 C 0.2668(4) 0.2500 0.6892(4) 0.0257(13) Uani 1 2 d S . .
C18 C 0.3695(5) 0.2500 0.6745(5) 0.0351(15) Uani 1 2 d S . .
H18 H 0.4219 0.2500 0.7300 0.042 Uiso 1 2 calc SR . .
C19 C 0.3927(4) 0.2500 0.5764(5) 0.0337(15) Uani 1 2 d S . .
C20 C 0.3154(5) 0.2500 0.4952(4) 0.0301(14) Uani 1 2 d S . .
H20 H 0.3334 0.2500 0.4286 0.036 Uiso 1 2 calc SR . .
C21 C 0.4994(6) 0.2500 0.5505(6) 0.060(2) Uani 1 2 d S . .
C22 C 0.2372(5) 0.2500 0.7924(5) 0.0358(15) Uani 1 2 d S . .
C23 C 0.2668(5) 0.2500 0.1941(5) 0.0387(16) Uani 1 2 d S . .
C24 C 0.3786(6) 0.2500 0.2186(7) 0.085(3) Uani 1 2 d S . .
H24A H 0.4029 0.2966 0.2296 0.128 Uiso 0.50 1 calc PR . .
H24B H 0.4097 0.2300 0.1627 0.128 Uiso 0.50 1 calc PR . .
H24C H 0.3978 0.2234 0.2799 0.128 Uiso 0.50 1 calc PR . .
C25 C 0.2233(7) 0.2500 0.0866(5) 0.061(2) Uani 1 2 d S . .
H25A H 0.2303 0.2952 0.0581 0.092 Uiso 0.50 1 calc PR . .
H25B H 0.1508 0.2377 0.0808 0.092 Uiso 0.50 1 calc PR . .
H25C H 0.2600 0.2171 0.0497 0.092 Uiso 0.50 1 calc PR . .
F1 F 0.5705(3) 0.2500 0.6330(3) 0.0588(12) Uani 1 2 d S . .
F2 F 0.5196(2) 0.3040(3) 0.4965(3) 0.1013(15) Uani 1 1 d . . .
F3 F 0.3157(3) 0.2500 0.8648(3) 0.0625(13) Uani 1 2 d S . .
F4 F 0.1803(3) 0.3027(2) 0.8103(2) 0.0806(11) Uani 1 1 d . . .
B1 B 0.3813(5) 0.7500 0.0206(5) 0.0251(15) Uani 1 2 d S . .
F5 F 0.3061(2) 0.92786(13) -0.2660(2) 0.0537(8) Uani 1 1 d . . .
F6 F 0.2743(3) 0.87442(15) -0.4054(2) 0.0862(13) Uani 1 1 d . . .
F7 F 0.4287(3) 0.89290(15) -0.3416(3) 0.0710(10) Uani 1 1 d . . .
F8 F -0.0432(2) 0.62604(16) 0.0665(3) 0.0763(11) Uani 1 1 d . . .
F9 F 0.0706(3) 0.60486(19) 0.1914(2) 0.0955(14) Uani 1 1 d . . .
F10 F 0.0910(2) 0.57296(14) 0.0432(2) 0.0557(8) Uani 1 1 d . . .
F11A F 0.6457(8) 0.5759(5) -0.0908(6) 0.116(3) Uani 0.826(16) 1 d P A 1
F12A F 0.6535(4) 0.4957(2) 0.0129(7) 0.077(2) Uani 0.826(16) 1 d P A 1
F13A F 0.7484(4) 0.5798(5) 0.0446(9) 0.120(5) Uani 0.826(16) 1 d P A 1
F11B F 0.700(2) 0.6044(12) -0.036(3) 0.052(10) Uani 0.174(16) 1 d P A 2
F12B F 0.629(2) 0.518(2) -0.040(2) 0.075(9) Uiso 0.174(16) 1 d P A 2
F13B F 0.731(2) 0.543(2) 0.093(2) 0.112(16) Uani 0.174(16) 1 d P A 2
F14 F 0.3693(3) 0.5915(2) 0.3286(3) 0.0848(12) Uani 1 1 d . . .
F15 F 0.4458(4) 0.5028(2) 0.2930(5) 0.143(2) Uani 1 1 d . . .
F16 F 0.5276(3) 0.5788(4) 0.3742(3) 0.154(3) Uani 1 1 d . . .
C31 C 0.3681(4) 0.7500 -0.1026(4) 0.0243(13) Uani 1 2 d S . .
C32 C 0.3573(3) 0.8101(2) -0.1589(3) 0.0281(9) Uani 1 1 d . . .
H32 H 0.3621 0.8522 -0.1243 0.034 Uiso 1 1 calc R . .
C33 C 0.3398(3) 0.8101(2) -0.2633(3) 0.0286(10) Uani 1 1 d . . .
C34 C 0.3298(4) 0.7500 -0.3173(5) 0.0297(14) Uani 1 2 d S . .
H34 H 0.3166 0.7500 -0.3888 0.036 Uiso 1 2 calc SR . .
C35 C 0.3365(4) 0.8758(2) -0.3188(4) 0.0422(12) Uani 1 1 d . . .
C36 C 0.2629(4) 0.7500 0.0485(4) 0.0260(13) Uani 1 2 d S . .
C37 C 0.2090(3) 0.6899(2) 0.0583(3) 0.0293(10) Uani 1 1 d . . .
H37 H 0.2420 0.6479 0.0502 0.035 Uiso 1 1 calc R . .
C38 C 0.1088(3) 0.6899(2) 0.0795(3) 0.0300(10) Uani 1 1 d . . .
C39 C 0.0574(5) 0.7500 0.0916(4) 0.0339(15) Uani 1 2 d S . .
H39 H -0.0108 0.7500 0.1077 0.041 Uiso 1 2 calc SR . .
C40 C 0.0574(4) 0.6242(3) 0.0960(4) 0.0433(12) Uani 1 1 d . . .
C41 C 0.4453(3) 0.6833(2) 0.0687(3) 0.0269(9) Uani 1 1 d . . .
C42 C 0.5224(3) 0.6516(2) 0.0226(3) 0.0328(10) Uani 1 1 d . . .
H42 H 0.5385 0.6689 -0.0398 0.039 Uiso 1 1 calc R . .
C43 C 0.5766(3) 0.5957(2) 0.0644(4) 0.0385(11) Uani 1 1 d . A .
C44 C 0.5552(3) 0.5687(2) 0.1549(4) 0.0450(13) Uani 1 1 d . . .
H44 H 0.5911 0.5302 0.1833 0.054 Uiso 1 1 calc R . .
C45 C 0.4800(3) 0.5993(2) 0.2030(4) 0.0409(12) Uani 1 1 d . . .
C46 C 0.4272(3) 0.6552(2) 0.1611(3) 0.0334(10) Uani 1 1 d . . .
H46 H 0.3767 0.6752 0.1965 0.040 Uiso 1 1 calc R . .
C47 C 0.6573(4) 0.5636(3) 0.0111(5) 0.0567(16) Uani 1 1 d . . .
C48 C 0.4550(4) 0.5697(3) 0.2993(5) 0.0669(18) Uani 1 1 d . . .

loop_
_atom_site_aniso_label
_atom_site_aniso_U_11
_atom_site_aniso_U_22
_atom_site_aniso_U_33
_atom_site_aniso_U_23
_atom_site_aniso_U_13
_atom_site_aniso_U_12
Rh1 0.0282(3) 0.0160(2) 0.0209(2) 0.000 0.00625(18) 0.000
P1 0.0332(6) 0.0167(5) 0.0267(6) -0.0025(4) 0.0083(5) -0.0003(4)
O1 0.0367(16) 0.0164(14) 0.0323(16) -0.0004(12) 0.0150(13) -0.0022(12)
O2 0.057(3) 0.027(2) 0.037(3) 0.000 0.027(2) 0.000
C1 0.028(2) 0.020(2) 0.022(2) -0.0023(17) 0.0033(17) 0.0005(17)
C2 0.036(2) 0.023(2) 0.030(2) 0.0010(19) 0.0085(19) -0.0057(19)
C3 0.029(3) 0.030(3) 0.030(3) 0.000 0.014(3) 0.000
C6 0.018(3) 0.022(3) 0.018(3) 0.000 0.002(2) 0.000
C7 0.039(3) 0.018(2) 0.036(2) 0.0005(18) 0.007(2) 0.0038(18)
C8 0.047(3) 0.031(2) 0.038(3) 0.004(2) -0.001(2) 0.005(2)
C9 0.056(3) 0.021(2) 0.047(3) 0.003(2) 0.005(2) 0.003(2)
C10 0.042(3) 0.032(3) 0.056(3) -0.002(2) 0.011(2) 0.009(2)
C11 0.043(3) 0.024(2) 0.029(2) -0.0042(18) 0.004(2) -0.0034(19)
C12 0.064(3) 0.033(3) 0.033(3) -0.008(2) 0.011(2) -0.004(2)
C13 0.048(3) 0.032(3) 0.045(3) -0.009(2) 0.003(2) -0.012(2)
C14 0.057(3) 0.041(3) 0.034(3) -0.003(2) -0.002(2) 0.005(2)
C15 0.032(3) 0.018(3) 0.018(3) 0.000 0.006(2) 0.000
C16 0.024(3) 0.023(3) 0.027(3) 0.000 0.004(2) 0.000
C17 0.027(3) 0.024(3) 0.027(3) 0.000 0.007(3) 0.000
C18 0.034(4) 0.045(4) 0.025(3) 0.000 0.002(3) 0.000
C19 0.024(3) 0.047(4) 0.031(3) 0.000 0.006(3) 0.000
C20 0.039(4) 0.029(3) 0.024(3) 0.000 0.009(3) 0.000
C21 0.038(4) 0.106(7) 0.035(4) 0.000 0.009(4) 0.000
C22 0.029(3) 0.044(4) 0.035(4) 0.000 0.006(3) 0.000
C23 0.046(4) 0.042(4) 0.031(4) 0.000 0.016(3) 0.000
C24 0.050(5) 0.144(10) 0.067(6) 0.000 0.025(5) 0.000
C25 0.083(6) 0.067(5) 0.034(4) 0.000 0.007(4) 0.000
F1 0.029(2) 0.108(4) 0.039(2) 0.000 0.0056(18) 0.000
F2 0.0430(19) 0.185(4) 0.078(2) 0.063(3) 0.0179(17) -0.017(2)
F3 0.036(2) 0.129(4) 0.022(2) 0.000 -0.0016(17) 0.000
F4 0.103(3) 0.105(3) 0.0389(17) 0.0013(18) 0.0275(17) 0.055(2)
B1 0.024(4) 0.019(3) 0.032(4) 0.000 0.002(3) 0.000
F5 0.077(2) 0.0261(15) 0.0570(18) 0.0046(13) 0.0056(15) 0.0125(14)
F6 0.152(3) 0.0355(17) 0.055(2) 0.0140(15) -0.052(2) -0.0115(19)
F7 0.082(2) 0.0426(18) 0.096(3) 0.0207(17) 0.041(2) -0.0106(16)
F8 0.0341(17) 0.060(2) 0.137(3) -0.026(2) 0.0200(18) -0.0181(15)
F9 0.162(4) 0.079(3) 0.045(2) 0.0091(18) 0.014(2) -0.074(3)
F10 0.0489(17) 0.0369(16) 0.084(2) -0.0081(15) 0.0194(16) -0.0089(13)
F11A 0.127(7) 0.145(7) 0.085(5) 0.006(5) 0.044(5) 0.087(5)
F12A 0.074(3) 0.034(3) 0.128(6) -0.012(3) 0.030(4) 0.010(2)
F13A 0.025(3) 0.133(8) 0.205(11) -0.104(8) 0.025(5) -0.012(4)
F11B 0.041(15) 0.050(13) 0.08(2) 0.037(12) 0.050(14) 0.031(11)
F13B 0.047(19) 0.17(3) 0.12(2) 0.08(2) 0.025(15) 0.08(2)
F14 0.062(2) 0.118(3) 0.079(2) 0.057(2) 0.0258(18) 0.019(2)
F15 0.176(5) 0.081(3) 0.192(5) 0.086(3) 0.104(4) 0.026(3)
F16 0.081(3) 0.303(8) 0.071(3) 0.096(4) -0.014(2) -0.018(4)
C31 0.020(3) 0.023(3) 0.030(3) 0.000 0.005(2) 0.000
C32 0.024(2) 0.024(2) 0.036(2) -0.0027(19) 0.0015(18) 0.0013(18)
C33 0.027(2) 0.025(2) 0.033(2) 0.0047(19) 0.0030(18) 0.0002(18)
C34 0.029(3) 0.029(3) 0.030(3) 0.000 0.003(3) 0.000
C35 0.057(3) 0.025(2) 0.042(3) 0.001(2) -0.006(2) -0.004(2)
C36 0.026(3) 0.028(3) 0.024(3) 0.000 0.001(2) 0.000
C37 0.032(2) 0.029(2) 0.027(2) -0.0041(19) 0.0025(18) 0.0005(19)
C38 0.027(2) 0.036(2) 0.028(2) -0.001(2) 0.0043(18) -0.0062(19)
C39 0.028(3) 0.046(4) 0.028(3) 0.000 0.004(3) 0.000
C40 0.042(3) 0.043(3) 0.046(3) -0.008(2) 0.009(2) -0.011(2)
C41 0.021(2) 0.025(2) 0.034(2) -0.0005(19) -0.0020(17) -0.0023(17)
C42 0.027(2) 0.030(2) 0.041(3) 0.000(2) 0.001(2) -0.0024(19)
C43 0.024(2) 0.029(2) 0.061(3) 0.002(2) 0.001(2) -0.0003(19)
C44 0.029(3) 0.031(3) 0.073(4) 0.015(2) -0.003(2) 0.003(2)
C45 0.029(3) 0.042(3) 0.050(3) 0.016(2) -0.003(2) -0.003(2)
C46 0.027(2) 0.031(2) 0.041(3) 0.004(2) 0.003(2) -0.0030(19)
C47 0.036(3) 0.033(3) 0.100(5) -0.016(3) 0.006(3) 0.006(2)
C48 0.048(4) 0.070(4) 0.082(5) 0.041(4) 0.007(3) 0.005(3)

loop_
_atom_type_symbol
_atom_type_description
_atom_type_scat_dispersion_real
_atom_type_scat_dispersion_imag
_atom_type_scat_source
C C 0.0033 0.0016 'International Tables Vol C Tables 4.2.6.8 and 6.1.1.4'
H H 0.0000 0.0000 'International Tables Vol C Tables 4.2.6.8 and 6.1.1.4'
B B 0.0013 0.0007 'International Tables Vol C Tables 4.2.6.8 and 6.1.1.4'
O O 0.0106 0.0060 'International Tables Vol C Tables 4.2.6.8 and 6.1.1.4'
F F 0.0171 0.0103 'International Tables Vol C Tables 4.2.6.8 and 6.1.1.4'
P P 0.1023 0.0942 'International Tables Vol C Tables 4.2.6.8 and 6.1.1.4'
Rh Rh -1.1178 0.9187 'International Tables Vol C Tables 4.2.6.8 and 6.1.1.4'

loop_
_geom_angle_atom_site_label_1
_geom_angle_atom_site_label_2
_geom_angle_atom_site_label_3
_geom_angle
_geom_angle_site_symmetry_1
_geom_angle_site_symmetry_3
C6 Rh1 C15 88.8(2) . .
C6 Rh1 O2 167.18(19) . .
C15 Rh1 O2 104.0(2) . .
C6 Rh1 P1 80.63(3) . .
C15 Rh1 P1 92.16(4) . .
O2 Rh1 P1 98.60(3) . .
C6 Rh1 P1 80.64(3) . 4_565
C15 Rh1 P1 92.16(4) . 4_565
O2 Rh1 P1 98.60(3) . 4_565
P1 Rh1 P1 160.67(6) . 4_565
O1 P1 C7 102.92(17) . .
O1 P1 C11 102.19(18) . .
C7 P1 C11 111.49(19) . .
O1 P1 Rh1 102.18(10) . .
C7 P1 Rh1 123.93(14) . .
C11 P1 Rh1 110.89(14) . .
C1 O1 P1 116.1(2) . .
C23 O2 Rh1 179.3(5) . .
C2 C1 C6 122.8(4) . .
C2 C1 O1 118.0(3) . .
C6 C1 O1 119.1(3) . .
C1 C2 C3 118.2(4) . .
C1 C2 H2 120.9 . .
C3 C2 H2 120.9 . .
C2 C3 C2 121.4(5) . 4_565
C2 C3 H3 119.3 . .
C2 C3 H3 119.3 4_565 .
C1 C6 C1 116.6(5) 4_565 .
C1 C6 Rh1 121.5(2) 4_565 .
C1 C6 Rh1 121.5(2) . .
C10 C7 C9 109.3(4) . .
C10 C7 C8 109.7(4) . .
C9 C7 C8 107.5(4) . .
C10 C7 P1 108.1(3) . .
C9 C7 P1 112.8(3) . .
C8 C7 P1 109.3(3) . .
C7 C8 H8A 109.5 . .
C7 C8 H8B 109.5 . .
H8A C8 H8B 109.5 . .
C7 C8 H8C 109.5 . .
H8A C8 H8C 109.5 . .
H8B C8 H8C 109.5 . .
C7 C9 H9A 109.5 . .
C7 C9 H9B 109.5 . .
H9A C9 H9B 109.5 . .
C7 C9 H9C 109.5 . .
H9A C9 H9C 109.5 . .
H9B C9 H9C 109.5 . .
C7 C10 H10A 109.5 . .
C7 C10 H10B 109.5 . .
H10A C10 H10B 109.5 . .
C7 C10 H10C 109.5 . .
H10A C10 H10C 109.5 . .
H10B C10 H10C 109.5 . .
C14 C11 C13 108.3(4) . .
C14 C11 C12 108.6(4) . .
C13 C11 C12 111.3(4) . .
C14 C11 P1 104.4(3) . .
C13 C11 P1 113.7(3) . .
C12 C11 P1 110.3(3) . .
C11 C12 H12A 109.5 . .
C11 C12 H12B 109.5 . .
H12A C12 H12B 109.5 . .
C11 C12 H12C 109.5 . .
H12A C12 H12C 109.5 . .
H12B C12 H12C 109.5 . .
C11 C13 H13A 109.5 . .
C11 C13 H13B 109.5 . .
H13A C13 H13B 109.5 . .
C11 C13 H13C 109.5 . .
H13A C13 H13C 109.5 . .
H13B C13 H13C 109.5 . .
C11 C14 H14A 109.5 . .
C11 C14 H14B 109.5 . .
H14A C14 H14B 109.5 . .
C11 C14 H14C 109.5 . .
H14A C14 H14C 109.5 . .
H14B C14 H14C 109.5 . .
C20 C15 C16 117.4(5) . .
C20 C15 Rh1 115.3(4) . .
C16 C15 Rh1 127.3(4) . .
C17 C16 C15 120.7(5) . .
C17 C16 H16 119.7 . .
C15 C16 H16 119.7 . .
C16 C17 C18 121.4(5) . .
C16 C17 C22 118.1(5) . .
C18 C17 C22 120.4(5) . .
C19 C18 C17 117.9(5) . .
C19 C18 H18 121.0 . .
C17 C18 H18 121.0 . .
C18 C19 C20 120.8(5) . .
C18 C19 C21 123.2(6) . .
C20 C19 C21 116.1(6) . .
C15 C20 C19 121.8(5) . .
C15 C20 H20 119.1 . .
C19 C20 H20 119.1 . .
F2 C21 F2 106.3(7) 4_565 .
F2 C21 F1 106.0(4) 4_565 .
F2 C21 F1 106.0(4) . .
F2 C21 C19 112.6(4) 4_565 .
F2 C21 C19 112.6(4) . .
F1 C21 C19 112.8(6) . .
F4 C22 F4 103.9(6) 4_565 .
F4 C22 F3 106.0(4) 4_565 .
F4 C22 F3 106.0(4) . .
F4 C22 C17 113.0(4) 4_565 .
F4 C22 C17 113.0(4) . .
F3 C22 C17 114.1(5) . .
O2 C23 C24 119.6(7) . .
O2 C23 C25 122.1(7) . .
C24 C23 C25 118.3(7) . .
C23 C24 H24A 109.5 . .
C23 C24 H24B 109.5 . .
H24A C24 H24B 109.5 . .
C23 C24 H24C 109.5 . .
H24A C24 H24C 109.5 . .
H24B C24 H24C 109.5 . .
C23 C25 H25A 109.5 . .
C23 C25 H25B 109.5 . .
H25A C25 H25B 109.5 . .
C23 C25 H25C 109.5 . .
H25A C25 H25C 109.5 . .
H25B C25 H25C 109.5 . .
C31 B1 C36 104.1(4) . .
C31 B1 C41 112.1(3) . .
C36 B1 C41 111.4(3) . .
C31 B1 C41 112.1(3) . 4_575
C36 B1 C41 111.4(3) . 4_575
C41 B1 C41 105.9(4) . 4_575
C32 C31 C32 115.5(5) 4_575 .
C32 C31 B1 122.1(3) 4_575 .
C32 C31 B1 122.1(3) . .
C33 C32 C31 122.3(4) . .
C33 C32 H32 118.9 . .
C31 C32 H32 118.9 . .
C32 C33 C34 121.1(4) . .
C32 C33 C35 119.5(4) . .
C34 C33 C35 119.4(4) . .
C33 C34 C33 117.7(6) . 4_575
C33 C34 H34 121.2 . .
C33 C34 H34 121.2 4_575 .
F7 C35 F6 106.6(4) . .
F7 C35 F5 105.6(4) . .
F6 C35 F5 106.4(4) . .
F7 C35 C33 111.2(4) . .
F6 C35 C33 113.0(4) . .
F5 C35 C33 113.5(4) . .
C37 C36 C37 116.2(5) . 4_575
C37 C36 B1 121.9(3) . .
C37 C36 B1 121.9(3) 4_575 .
C38 C37 C36 121.9(4) . .
C38 C37 H37 119.0 . .
C36 C37 H37 119.0 . .
C37 C38 C39 121.1(4) . .
C37 C38 C40 119.5(4) . .
C39 C38 C40 119.3(4) . .
C38 C39 C38 117.8(6) . 4_575
C38 C39 H39 121.1 . .
C38 C39 H39 121.1 4_575 .
F9 C40 F8 107.4(4) . .
F9 C40 F10 106.1(4) . .
F8 C40 F10 104.2(4) . .
F9 C40 C38 112.7(4) . .
F8 C40 C38 112.6(4) . .
F10 C40 C38 113.1(4) . .
C42 C41 C46 115.0(4) . .
C42 C41 B1 123.4(4) . .
C46 C41 B1 121.6(4) . .
C43 C42 C41 122.8(4) . .
C43 C42 H42 118.6 . .
C41 C42 H42 118.6 . .
C44 C43 C42 120.4(4) . .
C44 C43 C47 119.2(5) . .
C42 C43 C47 120.4(5) . .
C43 C44 C45 118.2(4) . .
C43 C44 H44 120.9 . .
C45 C44 H44 120.9 . .
C46 C45 C44 120.8(5) . .
C46 C45 C48 120.6(5) . .
C44 C45 C48 118.6(5) . .
C45 C46 C41 122.7(4) . .
C45 C46 H46 118.7 . .
C41 C46 H46 118.7 . .
F12B C47 F11B 111(2) . .
F12B C47 F13A 128.5(16) . .
F11B C47 F13A 61.9(14) . .
F11B C47 F12A 134.3(12) . .
F13A C47 F12A 106.4(6) . .
F12B C47 F11A 64.6(18) . .
F11B C47 F11A 50.7(16) . .
F13A C47 F11A 106.7(8) . .
F12A C47 F11A 101.2(6) . .
F12B C47 F13B 112(2) . .
F11B C47 F13B 105.4(19) . .
F12A C47 F13B 74.3(18) . .
F11A C47 F13B 142.2(12) . .
F12B C47 C43 114.3(14) . .
F11B C47 C43 111.9(10) . .
F13A C47 C43 115.1(5) . .
F12A C47 C43 112.7(5) . .
F11A C47 C43 113.6(5) . .
F13B C47 C43 102.3(13) . .
F16 C48 F14 107.6(6) . .
F16 C48 F15 103.7(5) . .
F14 C48 F15 105.6(5) . .
F16 C48 C45 112.8(5) . .
F14 C48 C45 114.9(4) . .
F15 C48 C45 111.4(6) . .

loop_
_geom_bond_atom_site_label_1
_geom_bond_atom_site_label_2
_geom_bond_distance
_geom_bond_site_symmetry_2
Rh1 C6 1.975(5) .
Rh1 C15 2.000(5) .
Rh1 O2 2.186(4) .
Rh1 P1 2.3550(11) .
Rh1 P1 2.3551(11) 4_565
P1 O1 1.647(3) .
P1 C7 1.870(4) .
P1 C11 1.873(4) .
O1 C1 1.400(5) .
O2 C23 1.220(7) .
C1 C2 1.387(6) .
C1 C6 1.395(5) .
C2 C3 1.392(5) .
C2 H2 0.9500 .
C3 C2 1.392(5) 4_565
C3 H3 0.9500 .
C6 C1 1.395(5) 4_565
C7 C10 1.534(6) .
C7 C9 1.539(6) .
C7 C8 1.543(6) .
C8 H8A 0.9800 .
C8 H8B 0.9800 .
C8 H8C 0.9800 .
C9 H9A 0.9800 .
C9 H9B 0.9800 .
C9 H9C 0.9800 .
C10 H10A 0.9800 .
C10 H10B 0.9800 .
C10 H10C 0.9800 .
C11 C14 1.538(6) .
C11 C13 1.539(6) .
C11 C12 1.541(6) .
C12 H12A 0.9800 .
C12 H12B 0.9800 .
C12 H12C 0.9800 .
C13 H13A 0.9800 .
C13 H13B 0.9800 .
C13 H13C 0.9800 .
C14 H14A 0.9800 .
C14 H14B 0.9800 .
C14 H14C 0.9800 .
C15 C20 1.379(8) .
C15 C16 1.408(8) .
C16 C17 1.384(8) .
C16 H16 0.9500 .
C17 C18 1.392(8) .
C17 C22 1.480(9) .
C18 C19 1.384(9) .
C18 H18 0.9500 .
C19 C20 1.394(8) .
C19 C21 1.490(9) .
C20 H20 0.9500 .
C21 F2 1.333(6) 4_565
C21 F2 1.333(6) .
C21 F1 1.356(8) .
C22 F4 1.323(5) 4_565
C22 F4 1.323(5) .
C22 F3 1.327(7) .
C23 C24 1.471(11) .
C23 C25 1.480(10) .
C24 H24A 0.9800 .
C24 H24B 0.9800 .
C24 H24C 0.9800 .
C25 H25A 0.9800 .
C25 H25B 0.9800 .
C25 H25C 0.9800 .
B1 C31 1.635(9) .
B1 C36 1.649(9) .
B1 C41 1.652(5) .
B1 C41 1.652(5) 4_575
F5 C35 1.337(5) .
F6 C35 1.333(5) .
F7 C35 1.333(6) .
F8 C40 1.338(5) .
F9 C40 1.322(6) .
F10 C40 1.341(5) .
F11A C47 1.375(9) .
F12A C47 1.343(8) .
F13A C47 1.270(7) .
F11B C47 1.208(18) .
F12B C47 1.17(3) .
F13B C47 1.43(3) .
F14 C48 1.313(7) .
F15 C48 1.329(8) .
F16 C48 1.309(7) .
C31 C32 1.404(5) 4_575
C31 C32 1.404(5) .
C32 C33 1.386(6) .
C32 H32 0.9500 .
C33 C34 1.389(5) .
C33 C35 1.494(6) .
C34 C33 1.389(5) 4_575
C34 H34 0.9500 .
C36 C37 1.399(5) .
C36 C37 1.399(5) 4_575
C37 C38 1.385(6) .
C37 H37 0.9500 .
C38 C39 1.388(5) .
C38 C40 1.494(6) .
C39 C38 1.388(5) 4_575
C39 H39 0.9500 .
C41 C42 1.401(6) .
C41 C46 1.403(6) .
C42 C43 1.394(6) .
C42 H42 0.9500 .
C43 C44 1.384(7) .
C43 C47 1.494(7) .
C44 C45 1.388(7) .
C44 H44 0.9500 .
C45 C46 1.385(6) .
C45 C48 1.488(7) .
C46 H46 0.9500 .

loop_
_geom_torsion_atom_site_label_1
_geom_torsion_atom_site_label_2
_geom_torsion_atom_site_label_3
_geom_torsion_atom_site_label_4
_geom_torsion
_geom_torsion_site_symmetry_1
_geom_torsion_site_symmetry_4
C6 Rh1 P1 O1 -5.07(19) . .
C15 Rh1 P1 O1 83.34(19) . .
O2 Rh1 P1 O1 -172.11(17) . .
P1 Rh1 P1 O1 -19.5(2) 4_565 .
C6 Rh1 P1 C7 -120.0(2) . .
C15 Rh1 P1 C7 -31.6(2) . .
O2 Rh1 P1 C7 73.0(2) . .
P1 Rh1 P1 C7 -134.4(2) 4_565 .
C6 Rh1 P1 C11 103.2(2) . .
C15 Rh1 P1 C11 -168.4(2) . .
O2 Rh1 P1 C11 -63.8(2) . .
P1 Rh1 P1 C11 88.8(2) 4_565 .
C7 P1 O1 C1 134.0(3) . .
C11 P1 O1 C1 -110.3(3) . .
Rh1 P1 O1 C1 4.5(3) . .
P1 O1 C1 C2 -179.4(3) . .
P1 O1 C1 C6 -0.8(5) . .
C6 C1 C2 C3 -0.6(6) . .
O1 C1 C2 C3 177.9(4) . .
C1 C2 C3 C2 1.0(8) . 4_565
C2 C1 C6 C1 0.2(7) . 4_565
O1 C1 C6 C1 -178.3(3) . 4_565
C2 C1 C6 Rh1 173.7(3) . .
O1 C1 C6 Rh1 -4.8(6) . .
C15 Rh1 C6 C1 86.6(4) . 4_565
O2 Rh1 C6 C1 -93.4(4) . 4_565
P1 Rh1 C6 C1 179.0(4) . 4_565
P1 Rh1 C6 C1 -5.8(4) 4_565 4_565
C15 Rh1 C6 C1 -86.6(4) . .
O2 Rh1 C6 C1 93.4(4) . .
P1 Rh1 C6 C1 5.8(4) . .
P1 Rh1 C6 C1 -179.0(4) 4_565 .
O1 P1 C7 C10 -166.1(3) . .
C11 P1 C7 C10 85.1(3) . .
Rh1 P1 C7 C10 -51.6(3) . .
O1 P1 C7 C9 72.9(3) . .
C11 P1 C7 C9 -36.0(4) . .
Rh1 P1 C7 C9 -172.6(3) . .
O1 P1 C7 C8 -46.7(3) . .
C11 P1 C7 C8 -155.6(3) . .
Rh1 P1 C7 C8 67.8(3) . .
O1 P1 C11 C14 78.5(3) . .
C7 P1 C11 C14 -172.1(3) . .
Rh1 P1 C11 C14 -29.7(3) . .
O1 P1 C11 C13 -39.2(3) . .
C7 P1 C11 C13 70.1(4) . .
Rh1 P1 C11 C13 -147.5(3) . .
O1 P1 C11 C12 -165.0(3) . .
C7 P1 C11 C12 -55.7(4) . .
Rh1 P1 C11 C12 86.7(3) . .
C6 Rh1 C15 C20 180.0 . .
O2 Rh1 C15 C20 0.0 . .
P1 Rh1 C15 C20 99.42(3) . .
P1 Rh1 C15 C20 -99.42(3) 4_565 .
C6 Rh1 C15 C16 0.0 . .
O2 Rh1 C15 C16 180.0 . .
P1 Rh1 C15 C16 -80.58(3) . .
P1 Rh1 C15 C16 80.58(3) 4_565 .
C20 C15 C16 C17 0.000(1) . .
Rh1 C15 C16 C17 180.000(1) . .
C15 C16 C17 C18 0.000(2) . .
C15 C16 C17 C22 180.000(1) . .
C16 C17 C18 C19 0.000(2) . .
C22 C17 C18 C19 180.000(2) . .
C17 C18 C19 C20 0.000(2) . .
C17 C18 C19 C21 180.000(2) . .
C16 C15 C20 C19 0.000(2) . .
Rh1 C15 C20 C19 180.000(1) . .
C18 C19 C20 C15 0.000(2) . .
C21 C19 C20 C15 180.000(1) . .
C18 C19 C21 F2 120.0(5) . 4_565
C20 C19 C21 F2 -60.0(5) . 4_565
C18 C19 C21 F2 -120.0(5) . .
C20 C19 C21 F2 60.0(5) . .
C18 C19 C21 F1 0.000(2) . .
C20 C19 C21 F1 180.000(1) . .
C16 C17 C22 F4 58.8(4) . 4_565
C18 C17 C22 F4 -121.2(4) . 4_565
C16 C17 C22 F4 -58.8(4) . .
C18 C17 C22 F4 121.2(4) . .
C16 C17 C22 F3 180.000(1) . .
C18 C17 C22 F3 0.000(2) . .
C36 B1 C31 C32 -87.0(4) . 4_575
C41 B1 C31 C32 33.5(7) . 4_575
C41 B1 C31 C32 152.5(4) 4_575 4_575
C36 B1 C31 C32 87.0(4) . .
C41 B1 C31 C32 -152.5(4) . .
C41 B1 C31 C32 -33.5(7) 4_575 .
C32 C31 C32 C33 -1.6(8) 4_575 .
B1 C31 C32 C33 -175.9(4) . .
C31 C32 C33 C34 1.5(7) . .
C31 C32 C33 C35 -175.7(4) . .
C32 C33 C34 C33 -1.2(8) . 4_575
C35 C33 C34 C33 176.0(4) . 4_575
C32 C33 C35 F7 90.7(5) . .
C34 C33 C35 F7 -86.5(5) . .
C32 C33 C35 F6 -149.4(4) . .
C34 C33 C35 F6 33.4(7) . .
C32 C33 C35 F5 -28.1(6) . .
C34 C33 C35 F5 154.7(4) . .
C31 B1 C36 C37 88.2(5) . .
C41 B1 C36 C37 -32.8(7) . .
C41 B1 C36 C37 -150.8(4) 4_575 .
C31 B1 C36 C37 -88.2(5) . 4_575
C41 B1 C36 C37 150.8(4) . 4_575
C41 B1 C36 C37 32.8(7) 4_575 4_575
C37 C36 C37 C38 -1.9(8) 4_575 .
B1 C36 C37 C38 -178.5(4) . .
C36 C37 C38 C39 0.3(7) . .
C36 C37 C38 C40 -175.9(4) . .
C37 C38 C39 C38 1.4(8) . 4_575
C40 C38 C39 C38 177.6(4) . 4_575
C37 C38 C40 F9 89.5(5) . .
C39 C38 C40 F9 -86.6(6) . .
C37 C38 C40 F8 -148.8(4) . .
C39 C38 C40 F8 35.1(6) . .
C37 C38 C40 F10 -30.9(6) . .
C39 C38 C40 F10 152.9(5) . .
C31 B1 C41 C42 31.7(6) . .
C36 B1 C41 C42 147.8(4) . .
C41 B1 C41 C42 -91.0(5) 4_575 .
C31 B1 C41 C46 -149.8(4) . .
C36 B1 C41 C46 -33.7(6) . .
C41 B1 C41 C46 87.6(5) 4_575 .
C46 C41 C42 C43 0.8(6) . .
B1 C41 C42 C43 179.4(4) . .
C41 C42 C43 C44 0.3(7) . .
C41 C42 C43 C47 179.4(4) . .
C42 C43 C44 C45 -1.0(7) . .
C47 C43 C44 C45 180.0(4) . .
C43 C44 C45 C46 0.5(7) . .
C43 C44 C45 C48 178.7(5) . .
C44 C45 C46 C41 0.7(7) . .
C48 C45 C46 C41 -177.5(5) . .
C42 C41 C46 C45 -1.3(6) . .
B1 C41 C46 C45 -179.9(4) . .
C44 C43 C47 F12B 85(2) . .
C42 C43 C47 F12B -95(2) . .
C44 C43 C47 F11B -149(2) . .
C42 C43 C47 F11B 32(2) . .
C44 C43 C47 F13A -80.5(10) . .
C42 C43 C47 F13A 100.5(9) . .
C44 C43 C47 F12A 41.7(8) . .
C42 C43 C47 F12A -137.3(7) . .
C44 C43 C47 F11A 156.1(8) . .
C42 C43 C47 F11A -23.0(9) . .
C44 C43 C47 F13B -36(2) . .
C42 C43 C47 F13B 145(2) . .
C46 C45 C48 F16 -111.1(6) . .
C44 C45 C48 F16 70.7(8) . .
C46 C45 C48 F14 12.7(8) . .
C44 C45 C48 F14 -165.5(5) . .
C46 C45 C48 F15 132.7(5) . .
C44 C45 C48 F15 -45.5(7) . .
